data_7029419
loop_
_publ_author_name
'Frey, Julien'
'Curchod, Basile F. E.'
'Scopelliti, Rosario'
'Tavernelli, Ivano'
'Rothlisberger, Ursula'
'Nazeeruddin, Mohammad K.'
'Baranoff, Etienne'

_publ_section_title
;
 Structure-property relationships based on Hammett constants in
 cyclometalated iridium(iii) complexes: their application to the design of
 a fluorine-free FIrPic-like emitter.
;
_journal_issue 15
_journal_name_full 'Dalton transactions (Cambridge, England : 2003)'
_journal_page_first 5667
_journal_page_last 5679
_journal_paper_doi 10.1039/c3dt52739e
_journal_volume 43
_journal_year 2014
_chemical_formula_moiety 'C29 H29 Ir N4 O6, C H2 Cl2'
_chemical_formula_sum 'C30 H31 Cl2 Ir N4 O6'
_chemical_formula_weight 806.69
_space_group_IT_number 61
_symmetry_cell_setting orthorhombic
_symmetry_space_group_name_Hall '-P 2ac 2ab'
_symmetry_space_group_name_H-M 'P b c a'
_atom_sites_solution_hydrogens geom
_atom_sites_solution_primary direct
_atom_sites_solution_secondary difmap
_audit_creation_method SHELXL-97
_audit_update_record
;
2012-08-03 # Formatted by publCIF
;
_cell_angle_alpha 90.00
_cell_angle_beta 90.00
_cell_angle_gamma 90.00
_cell_formula_units_Z 16
_cell_length_a 30.259(8)
_cell_length_b 10.1335(11)
_cell_length_c 39.920(10)
_cell_measurement_reflns_used 735
_cell_measurement_temperature 100(2)
_cell_measurement_theta_max 22
_cell_measurement_theta_min 3
_cell_volume 12241(5)
_computing_cell_refinement 'Dirax/lsq (Duisenberg & Schreurs, 1989-2000)'
_computing_data_collection 'Collect (Bruker AXS BV, 1997-2004)'
_computing_data_reduction 'EvalCCD (Duisenberg & Schreurs, 1990-2000)'
_computing_molecular_graphics 'Bruker SHELXTL'
_computing_publication_material 'Bruker SHELXTL'
_computing_structure_refinement 'SHELXL-97 (Sheldrick, 1997)'
_computing_structure_solution 'SHELXS-97 (Sheldrick, 1990)'
_diffrn_ambient_temperature 100(2)
_diffrn_measured_fraction_theta_full 0.995
_diffrn_measured_fraction_theta_max 0.995
_diffrn_measurement_device_type 'Bruker APEX II CCD'
_diffrn_measurement_method 'phi and omega scans'
_diffrn_radiation_monochromator graphite
_diffrn_radiation_source 'fine-focus sealed tube'
_diffrn_radiation_type MoK\a
_diffrn_radiation_wavelength 0.71073
_diffrn_reflns_av_R_equivalents 0.0490
_diffrn_reflns_av_sigmaI/netI 0.0238
_diffrn_reflns_limit_h_max 39
_diffrn_reflns_limit_h_min -39
_diffrn_reflns_limit_k_max 13
_diffrn_reflns_limit_k_min -13
_diffrn_reflns_limit_l_max 51
_diffrn_reflns_limit_l_min -51
_diffrn_reflns_number 215711
_diffrn_reflns_theta_full 27.50
_diffrn_reflns_theta_max 27.50
_diffrn_reflns_theta_min 3.06
_exptl_absorpt_coefficient_mu 4.587
_exptl_absorpt_correction_T_max 0.7456
_exptl_absorpt_correction_T_min 0.5461
_exptl_absorpt_correction_type multi-scan
_exptl_absorpt_process_details 'SADABS 2008, Bruker AXS, 2008'
_exptl_crystal_colour yellow
_exptl_crystal_density_diffrn 1.751
_exptl_crystal_density_method 'not measured'
_exptl_crystal_description prismatic
_exptl_crystal_F_000 6368
_exptl_crystal_size_max 0.46
_exptl_crystal_size_mid 0.26
_exptl_crystal_size_min 0.16
_refine_diff_density_max 0.785
_refine_diff_density_min -0.824
_refine_diff_density_rms 0.110
_refine_ls_extinction_method none
_refine_ls_goodness_of_fit_ref 1.231
_refine_ls_hydrogen_treatment constr
_refine_ls_matrix_type full
_refine_ls_number_parameters 803
_refine_ls_number_reflns 13983
_refine_ls_number_restraints 31
_refine_ls_restrained_S_all 1.231
_refine_ls_R_factor_all 0.0378
_refine_ls_R_factor_gt 0.0276
_refine_ls_shift/su_max 0.009
_refine_ls_shift/su_mean 0.000
_refine_ls_structure_factor_coef Fsqd
_refine_ls_weighting_details 'calc w=1/[\s^2^(Fo^2^)+(0.0063P)^2^+25.9011P] where P=(Fo^2^+2Fc^2^)/3'
_refine_ls_weighting_scheme calc
_refine_ls_wR_factor_gt 0.0471
_refine_ls_wR_factor_ref 0.0503
_reflns_number_gt 11828
_reflns_number_total 13983
_reflns_threshold_expression >2sigma(I)
_cod_data_source_file c3dt52739e.txt
_cod_data_source_block jf362
_cod_database_code 7029419

loop_
_symmetry_equiv_pos_as_xyz
'x, y, z'
'-x+1/2, -y, z+1/2'
'-x, y+1/2, -z+1/2'
'x+1/2, -y+1/2, -z'
'-x, -y, -z'
'x-1/2, y, -z-1/2'
'x, -y-1/2, z-1/2'
'-x-1/2, y-1/2, z'

loop_
_atom_site_label
_atom_site_type_symbol
_atom_site_fract_x
_atom_site_fract_y
_atom_site_fract_z
_atom_site_U_iso_or_equiv
_atom_site_adp_type
_atom_site_occupancy
_atom_site_symmetry_multiplicity
_atom_site_calc_flag
_atom_site_refinement_flags
_atom_site_disorder_assembly
_atom_site_disorder_group
Ir1 Ir 0.373685(4) 0.665169(11) 0.576271(3) 0.00986(3) Uani 1 1 d . . .
O1 O 0.48126(7) 0.3378(2) 0.63775(6) 0.0188(5) Uani 1 1 d . . .
O2 O 0.34363(8) 0.3691(2) 0.68639(6) 0.0237(6) Uani 1 1 d . . .
O3 O 0.38630(7) 0.3106(2) 0.47677(5) 0.0163(5) Uani 1 1 d . . .
O4 O 0.24686(7) 0.3986(2) 0.51727(5) 0.0196(5) Uani 1 1 d . . .
O5 O 0.36785(7) 0.8075(2) 0.53677(5) 0.0142(5) Uani 1 1 d . . .
O6 O 0.38894(7) 0.8250(2) 0.60996(5) 0.0148(5) Uani 1 1 d . . .
N1 N 0.43939(8) 0.6319(3) 0.56835(6) 0.0128(5) Uani 1 1 d . . .
N2 N 0.41258(9) 0.3539(3) 0.66225(6) 0.0153(6) Uani 1 1 d . . .
N3 N 0.31607(8) 0.3532(3) 0.49717(6) 0.0137(6) Uani 1 1 d . . .
N4 N 0.30693(8) 0.6817(3) 0.58266(6) 0.0120(5) Uani 1 1 d . . .
C1 C 0.46346(10) 0.6975(3) 0.54528(9) 0.0195(7) Uani 1 1 d . . .
H1 H 0.4498 0.7663 0.5328 0.023 Uiso 1 1 calc R . .
C2 C 0.50716(11) 0.6678(4) 0.53919(10) 0.0266(9) Uani 1 1 d . . .
H2 H 0.5236 0.7160 0.5230 0.032 Uiso 1 1 calc R . .
C3 C 0.52672(11) 0.5658(4) 0.55720(9) 0.0251(8) Uani 1 1 d . . .
H3 H 0.5566 0.5424 0.5532 0.030 Uiso 1 1 calc R . .
C4 C 0.50239(10) 0.4989(3) 0.58098(8) 0.0185(7) Uani 1 1 d . . .
H4 H 0.5157 0.4295 0.5934 0.022 Uiso 1 1 calc R . .
C5 C 0.45824(10) 0.5327(3) 0.58687(8) 0.0132(6) Uani 1 1 d . . .
C6 C 0.42826(10) 0.4775(3) 0.61182(8) 0.0126(6) Uani 1 1 d . . .
C7 C 0.43940(10) 0.3900(3) 0.63758(8) 0.0141(7) Uani 1 1 d . . .
C8 C 0.37204(10) 0.4048(3) 0.66165(7) 0.0153(7) Uani 1 1 d . . .
C9 C 0.35642(10) 0.4922(3) 0.63739(8) 0.0150(7) Uani 1 1 d . . .
H9 H 0.3269 0.5243 0.6383 0.018 Uiso 1 1 calc R . .
C10 C 0.38452(10) 0.5314(3) 0.61196(7) 0.0127(6) Uani 1 1 d . . .
C11 C 0.49390(12) 0.2606(4) 0.66657(9) 0.0239(8) Uani 1 1 d . . .
H11A H 0.4918 0.3151 0.6868 0.036 Uiso 1 1 calc R . .
H11B H 0.5244 0.2297 0.6638 0.036 Uiso 1 1 calc R . .
H11C H 0.4741 0.1844 0.6687 0.036 Uiso 1 1 calc R . .
C12 C 0.35936(12) 0.2792(4) 0.71176(9) 0.0268(9) Uani 1 1 d . . .
H12A H 0.3703 0.1986 0.7011 0.040 Uiso 1 1 calc R . .
H12B H 0.3351 0.2571 0.7270 0.040 Uiso 1 1 calc R . .
H12C H 0.3833 0.3210 0.7244 0.040 Uiso 1 1 calc R . .
C13 C 0.35415(10) 0.5257(3) 0.54484(7) 0.0113(6) Uani 1 1 d . . .
C14 C 0.38035(10) 0.4503(3) 0.52327(8) 0.0123(6) Uani 1 1 d . . .
H14 H 0.4117 0.4529 0.5248 0.015 Uiso 1 1 calc R . .
C15 C 0.35970(10) 0.3716(3) 0.49959(8) 0.0124(6) Uani 1 1 d . . .
C16 C 0.29134(10) 0.4203(3) 0.51872(8) 0.0142(7) Uani 1 1 d . . .
C17 C 0.30746(10) 0.5104(3) 0.54237(7) 0.0128(6) Uani 1 1 d . . .
C18 C 0.28136(10) 0.5977(3) 0.56394(8) 0.0134(7) Uani 1 1 d . . .
C19 C 0.23527(10) 0.6061(3) 0.56638(8) 0.0173(7) Uani 1 1 d . . .
H19 H 0.2172 0.5467 0.5540 0.021 Uiso 1 1 calc R . .
C20 C 0.21600(10) 0.7000(3) 0.58663(9) 0.0194(7) Uani 1 1 d . . .
H20 H 0.1847 0.7065 0.5879 0.023 Uiso 1 1 calc R . .
C21 C 0.24242(11) 0.7851(4) 0.60506(8) 0.0199(7) Uani 1 1 d . . .
H21 H 0.2296 0.8507 0.6190 0.024 Uiso 1 1 calc R . .
C22 C 0.28764(10) 0.7722(3) 0.60270(8) 0.0148(7) Uani 1 1 d . . .
H22 H 0.3059 0.8291 0.6156 0.018 Uiso 1 1 calc R . .
C23 C 0.36508(11) 0.2513(3) 0.44821(8) 0.0192(7) Uani 1 1 d . . .
H23A H 0.3454 0.1804 0.4558 0.029 Uiso 1 1 calc R . .
H23B H 0.3876 0.2147 0.4332 0.029 Uiso 1 1 calc R . .
H23C H 0.3478 0.3182 0.4363 0.029 Uiso 1 1 calc R . .
C24 C 0.23147(11) 0.3028(4) 0.49333(8) 0.0224(8) Uani 1 1 d . . .
H24A H 0.2353 0.3376 0.4706 0.034 Uiso 1 1 calc R . .
H24B H 0.2001 0.2845 0.4973 0.034 Uiso 1 1 calc R . .
H24C H 0.2485 0.2211 0.4958 0.034 Uiso 1 1 calc R . .
C25 C 0.37401(10) 0.9320(3) 0.53990(8) 0.0155(7) Uani 1 1 d . . .
C26 C 0.38517(11) 0.9990(3) 0.56926(8) 0.0181(7) Uani 1 1 d . . .
H26 H 0.3892 1.0916 0.5671 0.022 Uiso 1 1 calc R . .
C27 C 0.39116(10) 0.9470(3) 0.60147(8) 0.0174(7) Uani 1 1 d . . .
C28 C 0.36913(12) 1.0111(4) 0.50827(9) 0.0245(8) Uani 1 1 d . . .
H28A H 0.3835 0.9645 0.4897 0.037 Uiso 1 1 calc R . .
H28B H 0.3830 1.0977 0.5113 0.037 Uiso 1 1 calc R . .
H28C H 0.3377 1.0227 0.5032 0.037 Uiso 1 1 calc R . .
C29 C 0.40020(12) 1.0413(4) 0.62980(9) 0.0254(8) Uani 1 1 d . . .
H29A H 0.3733 1.0528 0.6432 0.038 Uiso 1 1 calc R . .
H29B H 0.4094 1.1268 0.6207 0.038 Uiso 1 1 calc R . .
H29C H 0.4238 1.0058 0.6440 0.038 Uiso 1 1 calc R . .
Ir2 Ir 0.374298(4) 0.268464(11) 0.328207(3) 0.00962(3) Uani 1 1 d . . .
O7 O 0.25057(7) 0.5526(2) 0.38535(5) 0.0189(5) Uani 1 1 d . . .
O8 O 0.39058(7) 0.6270(2) 0.42688(5) 0.0178(5) Uani 1 1 d . . .
O9 O 0.34911(7) 0.6152(2) 0.22738(6) 0.0201(5) Uani 1 1 d . . .
O10 O 0.49278(7) 0.5359(2) 0.26074(6) 0.0180(5) Uani 1 1 d . . .
O11 O 0.38866(7) 0.1068(2) 0.29504(5) 0.0164(5) Uani 1 1 d . . .
O12 O 0.36348(7) 0.1273(2) 0.36731(5) 0.0149(5) Uani 1 1 d . . .
N5 N 0.30773(8) 0.2642(3) 0.32053(6) 0.0122(5) Uani 1 1 d . . .
N6 N 0.32036(8) 0.5898(3) 0.40605(6) 0.0142(6) Uani 1 1 d . . .
N7 N 0.42115(8) 0.5742(3) 0.24355(6) 0.0134(6) Uani 1 1 d . . .
N8 N 0.44062(8) 0.2823(3) 0.33605(6) 0.0110(5) Uani 1 1 d . . .
C30 C 0.28776(10) 0.1781(3) 0.29976(8) 0.0154(7) Uani 1 1 d . . .
H30 H 0.3055 0.1189 0.2871 0.019 Uiso 1 1 calc R . .
C31 C 0.24251(10) 0.1726(3) 0.29616(8) 0.0178(7) Uani 1 1 d . . .
H31 H 0.2291 0.1095 0.2818 0.021 Uiso 1 1 calc R . .
C32 C 0.21706(11) 0.2615(3) 0.31408(9) 0.0194(7) Uani 1 1 d . . .
H32 H 0.1858 0.2605 0.3118 0.023 Uiso 1 1 calc R . .
C33 C 0.23698(10) 0.3518(3) 0.33521(8) 0.0167(7) Uani 1 1 d . . .
H33 H 0.2195 0.4135 0.3473 0.020 Uiso 1 1 calc R . .
C34 C 0.28310(10) 0.3521(3) 0.33874(7) 0.0126(6) Uani 1 1 d . . .
C35 C 0.30991(10) 0.4339(3) 0.36086(7) 0.0121(6) Uani 1 1 d . . .
C36 C 0.29467(10) 0.5260(3) 0.38424(8) 0.0135(7) Uani 1 1 d . . .
C37 C 0.36354(10) 0.5669(3) 0.40401(8) 0.0136(7) Uani 1 1 d . . .
C38 C 0.38341(10) 0.4844(3) 0.38055(7) 0.0137(6) Uani 1 1 d . . .
H38 H 0.4147 0.4777 0.3792 0.016 Uiso 1 1 calc R . .
C39 C 0.35650(10) 0.4120(3) 0.35914(7) 0.0121(6) Uani 1 1 d . . .
C40 C 0.23615(11) 0.6503(4) 0.40936(8) 0.0220(8) Uani 1 1 d . . .
H40A H 0.2406 0.6165 0.4321 0.033 Uiso 1 1 calc R . .
H40B H 0.2047 0.6693 0.4059 0.033 Uiso 1 1 calc R . .
H40C H 0.2534 0.7314 0.4064 0.033 Uiso 1 1 calc R . .
C41 C 0.36937(12) 0.6836(4) 0.45577(8) 0.0228(8) Uani 1 1 d . . .
H41A H 0.3516 0.7598 0.4489 0.034 Uiso 1 1 calc R . .
H41B H 0.3919 0.7122 0.4719 0.034 Uiso 1 1 calc R . .
H41C H 0.3502 0.6175 0.4662 0.034 Uiso 1 1 calc R . .
C42 C 0.38923(10) 0.3988(3) 0.29297(7) 0.0112(6) Uani 1 1 d . . .
C43 C 0.36050(10) 0.4645(3) 0.27119(8) 0.0129(7) Uani 1 1 d . . .
H43 H 0.3295 0.4505 0.2724 0.016 Uiso 1 1 calc R . .
C44 C 0.37846(11) 0.5508(3) 0.24772(7) 0.0145(7) Uani 1 1 d . . .
C45 C 0.44855(10) 0.5130(3) 0.26460(8) 0.0133(7) Uani 1 1 d . . .
C46 C 0.43522(10) 0.4275(3) 0.29009(7) 0.0121(6) Uani 1 1 d . . .
C47 C 0.46384(10) 0.3618(3) 0.31442(8) 0.0125(6) Uani 1 1 d . . .
C48 C 0.50980(10) 0.3711(3) 0.31771(8) 0.0145(7) Uani 1 1 d . . .
H48 H 0.5261 0.4271 0.3032 0.017 Uiso 1 1 calc R . .
C49 C 0.53143(10) 0.2987(3) 0.34211(8) 0.0164(7) Uani 1 1 d . . .
H49 H 0.5627 0.3031 0.3440 0.020 Uiso 1 1 calc R . .
C50 C 0.50745(10) 0.2198(3) 0.36377(8) 0.0165(7) Uani 1 1 d . . .
H50 H 0.5219 0.1706 0.3808 0.020 Uiso 1 1 calc R . .
C51 C 0.46213(10) 0.2141(3) 0.36006(8) 0.0150(7) Uani 1 1 d . . .
H51 H 0.4455 0.1604 0.3749 0.018 Uiso 1 1 calc R . .
C52 C 0.36673(11) 0.6978(4) 0.20120(8) 0.0223(8) Uani 1 1 d . . .
H52A H 0.3848 0.7679 0.2111 0.033 Uiso 1 1 calc R . .
H52B H 0.3424 0.7373 0.1885 0.033 Uiso 1 1 calc R . .
H52C H 0.3850 0.6445 0.1861 0.033 Uiso 1 1 calc R . .
C53 C 0.50529(11) 0.6356(4) 0.23666(9) 0.0212(8) Uani 1 1 d . . .
H53A H 0.4957 0.6084 0.2142 0.032 Uiso 1 1 calc R . .
H53B H 0.5375 0.6466 0.2369 0.032 Uiso 1 1 calc R . .
H53C H 0.4911 0.7195 0.2425 0.032 Uiso 1 1 calc R . .
C54 C 0.39155(10) -0.0140(3) 0.30413(9) 0.0170(7) Uani 1 1 d . . .
C55 C 0.38401(10) -0.0652(3) 0.33612(9) 0.0196(7) Uani 1 1 d . . .
H55 H 0.3892 -0.1570 0.3388 0.024 Uiso 1 1 calc R . .
C56 C 0.36974(10) 0.0028(3) 0.36464(8) 0.0164(7) Uani 1 1 d . . .
C57 C 0.40310(13) -0.1088(4) 0.27630(10) 0.0311(9) Uani 1 1 d . . .
H57A H 0.3796 -0.1082 0.2594 0.047 Uiso 1 1 calc R . .
H57B H 0.4062 -0.1980 0.2855 0.047 Uiso 1 1 calc R . .
H57C H 0.4310 -0.0818 0.2659 0.047 Uiso 1 1 calc R . .
C58 C 0.36013(12) -0.0757(4) 0.39573(9) 0.0247(8) Uani 1 1 d . . .
H58A H 0.3725 -0.0300 0.4152 0.037 Uiso 1 1 calc R . .
H58B H 0.3735 -0.1634 0.3938 0.037 Uiso 1 1 calc R . .
H58C H 0.3281 -0.0847 0.3985 0.037 Uiso 1 1 calc R . .
C59 C 0.25266(12) 0.5208(4) 0.20366(9) 0.0264(8) Uani 1 1 d . . .
H59A H 0.2282 0.5816 0.1978 0.032 Uiso 1 1 calc R . .
H59B H 0.2770 0.5739 0.2132 0.032 Uiso 1 1 calc R . .
Cl1 Cl 0.27131(4) 0.44022(12) 0.16706(3) 0.0418(3) Uani 1 1 d . . .
Cl2 Cl 0.23403(4) 0.40596(11) 0.23392(3) 0.0400(2) Uani 1 1 d . . .
C60A C 0.4863(4) 0.8546(9) 0.4270(2) 0.047(2) Uani 0.464(2) 1 d PDU A 1
H60A H 0.5030 0.8562 0.4056 0.057 Uiso 0.464(2) 1 calc PR A 1
H60B H 0.4603 0.7965 0.4238 0.057 Uiso 0.464(2) 1 calc PR A 1
Cl3A Cl 0.46792(9) 1.0120(3) 0.43549(6) 0.0481(7) Uani 0.464(2) 1 d PDU A 1
Cl4A Cl 0.51955(13) 0.7875(3) 0.45765(8) 0.0739(11) Uani 0.464(2) 1 d PDU A 1
C60B C 0.4980(4) 0.8480(9) 0.44367(19) 0.056(2) Uani 0.536(2) 1 d PDU A 2
H60C H 0.5292 0.8223 0.4402 0.067 Uiso 0.536(2) 1 calc PR A 2
H60D H 0.4809 0.7662 0.4477 0.067 Uiso 0.536(2) 1 calc PR A 2
Cl3B Cl 0.47892(10) 0.9204(3) 0.40788(6) 0.0640(8) Uani 0.536(2) 1 d PDU A 2
Cl4B Cl 0.49475(10) 0.9463(2) 0.47923(6) 0.0661(9) Uani 0.536(2) 1 d PD . 2

loop_
_atom_site_aniso_label
_atom_site_aniso_U_11
_atom_site_aniso_U_22
_atom_site_aniso_U_33
_atom_site_aniso_U_23
_atom_site_aniso_U_13
_atom_site_aniso_U_12
Ir1 0.00802(5) 0.01012(6) 0.01146(6) -0.00007(4) -0.00132(5) -0.00030(5)
O1 0.0154(11) 0.0207(13) 0.0205(12) 0.0043(10) -0.0027(10) 0.0074(10)
O2 0.0226(12) 0.0284(15) 0.0200(12) 0.0123(11) 0.0050(10) 0.0038(11)
O3 0.0138(11) 0.0185(13) 0.0165(11) -0.0074(10) 0.0027(9) -0.0020(9)
O4 0.0109(10) 0.0266(14) 0.0212(12) -0.0115(11) -0.0012(10) -0.0036(10)
O5 0.0139(11) 0.0139(12) 0.0148(11) 0.0015(9) -0.0019(9) 0.0003(9)
O6 0.0121(10) 0.0150(12) 0.0172(11) -0.0029(10) -0.0032(9) -0.0001(9)
N1 0.0123(13) 0.0117(14) 0.0145(13) 0.0009(11) -0.0029(11) -0.0006(11)
N2 0.0182(14) 0.0136(15) 0.0142(13) -0.0009(11) -0.0016(11) 0.0001(11)
N3 0.0137(13) 0.0119(14) 0.0155(13) -0.0012(11) 0.0009(11) -0.0030(11)
N4 0.0111(12) 0.0110(14) 0.0140(13) 0.0015(11) -0.0013(10) 0.0017(10)
C1 0.0157(16) 0.0190(19) 0.0237(18) 0.0065(15) 0.0022(14) 0.0009(14)
C2 0.0169(17) 0.029(2) 0.034(2) 0.0136(17) 0.0071(16) 0.0016(15)
C3 0.0113(16) 0.031(2) 0.033(2) 0.0069(17) 0.0029(15) 0.0034(15)
C4 0.0133(15) 0.0186(18) 0.0237(18) 0.0037(15) -0.0010(14) 0.0024(13)
C5 0.0134(15) 0.0114(17) 0.0149(15) -0.0021(13) -0.0035(13) -0.0022(13)
C6 0.0118(14) 0.0124(17) 0.0137(15) -0.0016(13) -0.0023(12) -0.0010(12)
C7 0.0142(15) 0.0119(17) 0.0162(15) -0.0033(13) -0.0045(13) 0.0003(13)
C8 0.0157(15) 0.0164(17) 0.0138(15) -0.0003(13) -0.0001(13) -0.0023(14)
C9 0.0133(15) 0.0164(18) 0.0154(15) -0.0004(13) -0.0025(13) -0.0004(13)
C10 0.0169(16) 0.0088(16) 0.0124(14) -0.0022(12) -0.0044(13) -0.0021(12)
C11 0.0245(18) 0.024(2) 0.0233(18) 0.0053(15) -0.0076(15) 0.0078(15)
C12 0.0270(19) 0.034(2) 0.0195(18) 0.0137(17) 0.0026(15) 0.0048(17)
C13 0.0135(14) 0.0117(16) 0.0088(14) 0.0032(12) -0.0019(12) 0.0012(13)
C14 0.0073(14) 0.0099(16) 0.0198(15) 0.0037(13) 0.0000(13) 0.0007(12)
C15 0.0153(15) 0.0096(16) 0.0125(15) 0.0016(12) 0.0023(12) 0.0020(12)
C16 0.0116(14) 0.0164(18) 0.0146(15) 0.0016(13) -0.0023(13) -0.0013(13)
C17 0.0141(15) 0.0131(17) 0.0110(14) -0.0004(13) 0.0001(12) 0.0012(13)
C18 0.0130(15) 0.0124(17) 0.0149(15) -0.0001(13) -0.0005(13) -0.0018(13)
C19 0.0131(15) 0.0187(19) 0.0202(16) -0.0028(14) -0.0020(13) -0.0020(14)
C20 0.0103(15) 0.022(2) 0.0255(18) -0.0020(15) 0.0024(14) 0.0015(14)
C21 0.0176(17) 0.0213(19) 0.0207(17) -0.0036(15) 0.0038(14) 0.0033(15)
C22 0.0150(15) 0.0146(17) 0.0150(15) -0.0027(13) -0.0013(13) -0.0016(13)
C23 0.0238(18) 0.022(2) 0.0115(15) -0.0054(13) 0.0022(14) -0.0021(14)
C24 0.0149(16) 0.030(2) 0.0219(17) -0.0114(16) -0.0017(14) -0.0075(15)
C25 0.0107(14) 0.0172(17) 0.0187(15) 0.0023(13) 0.0005(13) 0.0024(14)
C26 0.0203(17) 0.0095(17) 0.0246(17) 0.0019(14) 0.0043(14) 0.0002(13)
C27 0.0102(14) 0.0200(19) 0.0220(17) -0.0040(15) 0.0014(13) -0.0016(13)
C28 0.0296(19) 0.0179(19) 0.0260(18) 0.0063(15) 0.0004(16) 0.0012(16)
C29 0.0288(19) 0.020(2) 0.0277(19) -0.0089(16) -0.0016(16) -0.0051(16)
Ir2 0.00818(5) 0.01010(6) 0.01056(5) -0.00137(4) 0.00097(5) 0.00019(5)
O7 0.0110(10) 0.0233(14) 0.0226(12) -0.0094(10) 0.0006(10) 0.0038(10)
O8 0.0202(12) 0.0175(13) 0.0157(11) -0.0080(10) -0.0046(9) 0.0055(10)
O9 0.0153(11) 0.0275(14) 0.0175(12) 0.0107(11) -0.0027(9) 0.0004(10)
O10 0.0109(11) 0.0218(13) 0.0212(12) 0.0084(10) 0.0020(9) -0.0024(9)
O11 0.0140(11) 0.0164(13) 0.0187(11) -0.0055(10) 0.0012(9) 0.0003(9)
O12 0.0159(11) 0.0122(12) 0.0168(11) 0.0016(9) 0.0009(9) 0.0011(9)
N5 0.0108(12) 0.0140(14) 0.0117(12) -0.0003(11) 0.0001(10) -0.0008(11)
N6 0.0169(13) 0.0123(14) 0.0132(13) -0.0023(11) -0.0006(11) 0.0033(11)
N7 0.0135(13) 0.0148(15) 0.0118(12) 0.0000(11) 0.0002(11) -0.0004(11)
N8 0.0105(12) 0.0116(14) 0.0110(12) -0.0027(11) 0.0010(10) 0.0007(11)
C30 0.0151(15) 0.0153(18) 0.0160(16) -0.0031(13) 0.0027(13) -0.0003(13)
C31 0.0159(16) 0.0174(18) 0.0201(16) -0.0048(14) -0.0020(14) -0.0034(14)
C32 0.0116(15) 0.022(2) 0.0245(18) 0.0000(15) -0.0005(14) -0.0023(14)
C33 0.0120(15) 0.0208(19) 0.0174(16) -0.0015(14) 0.0024(13) 0.0025(13)
C34 0.0128(15) 0.0127(17) 0.0122(15) 0.0009(13) 0.0027(12) 0.0018(13)
C35 0.0137(15) 0.0106(16) 0.0121(14) 0.0011(13) -0.0007(12) -0.0008(12)
C36 0.0124(15) 0.0143(17) 0.0139(15) 0.0030(13) 0.0024(13) 0.0028(13)
C37 0.0155(15) 0.0121(17) 0.0131(15) 0.0021(13) -0.0012(12) -0.0002(13)
C38 0.0133(15) 0.0135(17) 0.0144(15) -0.0002(13) 0.0008(12) 0.0020(13)
C39 0.0138(14) 0.0130(17) 0.0095(14) 0.0014(12) 0.0013(12) 0.0003(13)
C40 0.0175(17) 0.027(2) 0.0215(17) -0.0126(15) 0.0037(14) 0.0082(15)
C41 0.034(2) 0.0207(19) 0.0140(15) -0.0026(14) -0.0026(15) 0.0035(16)
C42 0.0121(14) 0.0141(17) 0.0074(13) -0.0040(12) 0.0005(12) 0.0006(12)
C43 0.0069(13) 0.0153(17) 0.0167(15) -0.0011(13) 0.0025(12) -0.0001(12)
C44 0.0172(16) 0.0131(17) 0.0133(14) -0.0005(12) -0.0008(13) 0.0041(14)
C45 0.0111(14) 0.0143(17) 0.0145(15) -0.0037(13) 0.0024(12) -0.0001(12)
C46 0.0129(15) 0.0110(16) 0.0122(14) -0.0029(13) -0.0011(12) 0.0002(12)
C47 0.0139(15) 0.0100(16) 0.0135(15) -0.0040(12) 0.0026(12) -0.0003(12)
C48 0.0122(15) 0.0149(17) 0.0164(15) -0.0042(13) 0.0010(13) -0.0018(13)
C49 0.0113(15) 0.0191(19) 0.0189(16) -0.0077(14) -0.0027(13) 0.0021(13)
C50 0.0158(16) 0.0171(18) 0.0167(16) -0.0025(14) -0.0037(13) 0.0050(14)
C51 0.0172(16) 0.0152(17) 0.0126(15) -0.0015(13) 0.0003(13) 0.0000(14)
C52 0.0246(18) 0.027(2) 0.0149(16) 0.0087(15) -0.0026(14) 0.0009(15)
C53 0.0179(17) 0.023(2) 0.0227(18) 0.0082(15) 0.0041(14) -0.0022(14)
C54 0.0090(14) 0.0162(18) 0.0259(18) -0.0088(15) -0.0028(13) -0.0001(13)
C55 0.0145(16) 0.0126(17) 0.0318(19) -0.0023(15) -0.0023(15) 0.0019(13)
C56 0.0107(15) 0.0150(18) 0.0236(17) 0.0046(14) -0.0025(14) -0.0017(13)
C57 0.036(2) 0.025(2) 0.033(2) -0.0134(18) 0.0075(18) 0.0033(17)
C58 0.0291(19) 0.019(2) 0.0261(19) 0.0070(16) -0.0041(16) -0.0032(16)
C59 0.0234(18) 0.030(2) 0.0256(19) -0.0001(17) -0.0032(16) 0.0008(16)
Cl1 0.0445(6) 0.0549(7) 0.0260(5) -0.0027(5) 0.0004(5) 0.0151(5)
Cl2 0.0471(6) 0.0411(6) 0.0317(5) -0.0013(5) 0.0027(5) -0.0122(5)
C60A 0.069(6) 0.048(5) 0.024(5) 0.018(5) -0.020(5) 0.023(5)
Cl3A 0.0621(17) 0.0397(15) 0.0424(14) -0.0023(11) -0.0115(12) 0.0071(12)
Cl4A 0.119(3) 0.0371(17) 0.065(2) -0.0066(14) -0.043(2) 0.0114(18)
C60B 0.079(6) 0.048(5) 0.041(5) 0.020(5) -0.018(5) 0.034(5)
Cl3B 0.0847(19) 0.0586(17) 0.0488(15) -0.0042(13) -0.0151(13) 0.0182(14)
Cl4B 0.118(2) 0.0440(15) 0.0366(12) 0.0058(10) 0.0045(13) -0.0071(15)

loop_
_atom_type_symbol
_atom_type_description
_atom_type_scat_dispersion_real
_atom_type_scat_dispersion_imag
_atom_type_scat_source
C C 0.0033 0.0016 'International Tables Vol C Tables 4.2.6.8 and 6.1.1.4'
H H 0.0000 0.0000 'International Tables Vol C Tables 4.2.6.8 and 6.1.1.4'
N N 0.0061 0.0033 'International Tables Vol C Tables 4.2.6.8 and 6.1.1.4'
O O 0.0106 0.0060 'International Tables Vol C Tables 4.2.6.8 and 6.1.1.4'
Cl Cl 0.1484 0.1585 'International Tables Vol C Tables 4.2.6.8 and 6.1.1.4'
Ir Ir -1.4442 7.9887 'International Tables Vol C Tables 4.2.6.8 and 6.1.1.4'

loop_
_geom_angle_atom_site_label_1
_geom_angle_atom_site_label_2
_geom_angle_atom_site_label_3
_geom_angle
_geom_angle_site_symmetry_3
C13 Ir1 C10 90.97(12) .
C13 Ir1 N1 94.29(11) .
C10 Ir1 N1 80.69(11) .
C13 Ir1 N4 80.94(11) .
C10 Ir1 N4 97.43(11) .
N1 Ir1 N4 174.87(11) .
C13 Ir1 O5 89.39(10) .
C10 Ir1 O5 175.13(10) .
N1 Ir1 O5 94.44(9) .
N4 Ir1 O5 87.43(9) .
C13 Ir1 O6 174.67(10) .
C10 Ir1 O6 91.71(10) .
N1 Ir1 O6 90.69(9) .
N4 Ir1 O6 94.14(9) .
O5 Ir1 O6 88.33(8) .
C7 O1 C11 117.2(3) .
C8 O2 C12 118.0(3) .
C15 O3 C23 117.1(2) .
C16 O4 C24 117.1(2) .
C25 O5 Ir1 125.35(19) .
C27 O6 Ir1 124.8(2) .
C1 N1 C5 120.3(3) .
C1 N1 Ir1 123.4(2) .
C5 N1 Ir1 116.3(2) .
C7 N2 C8 116.3(3) .
C16 N3 C15 116.0(3) .
C22 N4 C18 120.1(3) .
C22 N4 Ir1 123.9(2) .
C18 N4 Ir1 116.0(2) .
N1 C1 C2 122.1(3) .
N1 C1 H1 119.0 .
C2 C1 H1 119.0 .
C1 C2 C3 118.6(3) .
C1 C2 H2 120.7 .
C3 C2 H2 120.7 .
C4 C3 C2 119.6(3) .
C4 C3 H3 120.2 .
C2 C3 H3 120.2 .
C3 C4 C5 120.3(3) .
C3 C4 H4 119.8 .
C5 C4 H4 119.8 .
N1 C5 C4 119.1(3) .
N1 C5 C6 113.0(3) .
C4 C5 C6 127.9(3) .
C7 C6 C10 117.5(3) .
C7 C6 C5 126.5(3) .
C10 C6 C5 115.5(3) .
N2 C7 O1 117.0(3) .
N2 C7 C6 124.9(3) .
O1 C7 C6 118.1(3) .
N2 C8 O2 117.8(3) .
N2 C8 C9 124.8(3) .
O2 C8 C9 117.3(3) .
C10 C9 C8 118.9(3) .
C10 C9 H9 120.5 .
C8 C9 H9 120.5 .
C9 C10 C6 117.5(3) .
C9 C10 Ir1 128.2(2) .
C6 C10 Ir1 114.1(2) .
O1 C11 H11A 109.5 .
O1 C11 H11B 109.5 .
H11A C11 H11B 109.5 .
O1 C11 H11C 109.5 .
H11A C11 H11C 109.5 .
H11B C11 H11C 109.5 .
O2 C12 H12A 109.5 .
O2 C12 H12B 109.5 .
H12A C12 H12B 109.5 .
O2 C12 H12C 109.5 .
H12A C12 H12C 109.5 .
H12B C12 H12C 109.5 .
C14 C13 C17 117.4(3) .
C14 C13 Ir1 127.7(2) .
C17 C13 Ir1 114.7(2) .
C15 C14 C13 118.6(3) .
C15 C14 H14 120.7 .
C13 C14 H14 120.7 .
N3 C15 O3 118.1(3) .
N3 C15 C14 125.1(3) .
O3 C15 C14 116.8(3) .
N3 C16 O4 116.5(3) .
N3 C16 C17 125.0(3) .
O4 C16 C17 118.5(3) .
C16 C17 C13 117.6(3) .
C16 C17 C18 127.0(3) .
C13 C17 C18 115.3(3) .
N4 C18 C19 119.1(3) .
N4 C18 C17 113.0(3) .
C19 C18 C17 127.9(3) .
C20 C19 C18 120.3(3) .
C20 C19 H19 119.9 .
C18 C19 H19 119.9 .
C19 C20 C21 119.8(3) .
C19 C20 H20 120.1 .
C21 C20 H20 120.1 .
C22 C21 C20 118.5(3) .
C22 C21 H21 120.7 .
C20 C21 H21 120.7 .
N4 C22 C21 122.3(3) .
N4 C22 H22 118.9 .
C21 C22 H22 118.9 .
O3 C23 H23A 109.5 .
O3 C23 H23B 109.5 .
H23A C23 H23B 109.5 .
O3 C23 H23C 109.5 .
H23A C23 H23C 109.5 .
H23B C23 H23C 109.5 .
O4 C24 H24A 109.5 .
O4 C24 H24B 109.5 .
H24A C24 H24B 109.5 .
O4 C24 H24C 109.5 .
H24A C24 H24C 109.5 .
H24B C24 H24C 109.5 .
O5 C25 C26 126.6(3) .
O5 C25 C28 115.4(3) .
C26 C25 C28 118.0(3) .
C25 C26 C27 128.2(3) .
C25 C26 H26 115.9 .
C27 C26 H26 115.9 .
O6 C27 C26 126.7(3) .
O6 C27 C29 115.0(3) .
C26 C27 C29 118.3(3) .
C25 C28 H28A 109.5 .
C25 C28 H28B 109.5 .
H28A C28 H28B 109.5 .
C25 C28 H28C 109.5 .
H28A C28 H28C 109.5 .
H28B C28 H28C 109.5 .
C27 C29 H29A 109.5 .
C27 C29 H29B 109.5 .
H29A C29 H29B 109.5 .
C27 C29 H29C 109.5 .
H29A C29 H29C 109.5 .
H29B C29 H29C 109.5 .
C42 Ir2 C39 90.87(12) .
C42 Ir2 N8 80.71(11) .
C39 Ir2 N8 96.98(11) .
C42 Ir2 N5 97.62(11) .
C39 Ir2 N5 80.82(11) .
N8 Ir2 N5 177.25(11) .
C42 Ir2 O12 175.56(10) .
C39 Ir2 O12 89.68(11) .
N8 Ir2 O12 94.85(9) .
N5 Ir2 O12 86.82(9) .
C42 Ir2 O11 91.42(11) .
C39 Ir2 O11 175.67(10) .
N8 Ir2 O11 87.01(9) .
N5 Ir2 O11 95.23(9) .
O12 Ir2 O11 88.32(9) .
C36 O7 C40 117.0(2) .
C37 O8 C41 116.5(3) .
C44 O9 C52 117.8(2) .
C45 O10 C53 116.8(2) .
C54 O11 Ir2 124.6(2) .
C56 O12 Ir2 125.1(2) .
C30 N5 C34 120.3(3) .
C30 N5 Ir2 123.3(2) .
C34 N5 Ir2 116.4(2) .
C37 N6 C36 116.6(3) .
C44 N7 C45 116.4(3) .
C51 N8 C47 120.0(3) .
C51 N8 Ir2 123.4(2) .
C47 N8 Ir2 116.6(2) .
N5 C30 C31 122.4(3) .
N5 C30 H30 118.8 .
C31 C30 H30 118.8 .
C30 C31 C32 118.2(3) .
C30 C31 H31 120.9 .
C32 C31 H31 120.9 .
C33 C32 C31 120.2(3) .
C33 C32 H32 119.9 .
C31 C32 H32 119.9 .
C32 C33 C34 119.7(3) .
C32 C33 H33 120.1 .
C34 C33 H33 120.1 .
N5 C34 C33 119.1(3) .
N5 C34 C35 112.9(3) .
C33 C34 C35 128.0(3) .
C36 C35 C39 117.5(3) .
C36 C35 C34 126.9(3) .
C39 C35 C34 115.6(3) .
N6 C36 O7 117.0(3) .
N6 C36 C35 124.5(3) .
O7 C36 C35 118.5(3) .
N6 C37 O8 117.9(3) .
N6 C37 C38 124.8(3) .
O8 C37 C38 117.3(3) .
C39 C38 C37 118.5(3) .
C39 C38 H38 120.7 .
C37 C38 H38 120.7 .
C38 C39 C35 117.8(3) .
C38 C39 Ir2 127.7(2) .
C35 C39 Ir2 114.3(2) .
O7 C40 H40A 109.5 .
O7 C40 H40B 109.5 .
H40A C40 H40B 109.5 .
O7 C40 H40C 109.5 .
H40A C40 H40C 109.5 .
H40B C40 H40C 109.5 .
O8 C41 H41A 109.5 .
O8 C41 H41B 109.5 .
H41A C41 H41B 109.5 .
O8 C41 H41C 109.5 .
H41A C41 H41C 109.5 .
H41B C41 H41C 109.5 .
C43 C42 C46 117.4(3) .
C43 C42 Ir2 128.1(2) .
C46 C42 Ir2 114.5(2) .
C44 C43 C42 118.3(3) .
C44 C43 H43 120.8 .
C42 C43 H43 120.8 .
N7 C44 O9 118.3(3) .
N7 C44 C43 125.3(3) .
O9 C44 C43 116.4(3) .
N7 C45 O10 117.3(3) .
N7 C45 C46 124.6(3) .
O10 C45 C46 118.1(3) .
C45 C46 C42 117.8(3) .
C45 C46 C47 126.6(3) .
C42 C46 C47 115.6(3) .
N8 C47 C48 119.2(3) .
N8 C47 C46 112.4(3) .
C48 C47 C46 128.3(3) .
C49 C48 C47 120.0(3) .
C49 C48 H48 120.0 .
C47 C48 H48 120.0 .
C50 C49 C48 119.9(3) .
C50 C49 H49 120.1 .
C48 C49 H49 120.1 .
C51 C50 C49 118.6(3) .
C51 C50 H50 120.7 .
C49 C50 H50 120.7 .
N8 C51 C50 122.3(3) .
N8 C51 H51 118.9 .
C50 C51 H51 118.9 .
O9 C52 H52A 109.5 .
O9 C52 H52B 109.5 .
H52A C52 H52B 109.5 .
O9 C52 H52C 109.5 .
H52A C52 H52C 109.5 .
H52B C52 H52C 109.5 .
O10 C53 H53A 109.5 .
O10 C53 H53B 109.5 .
H53A C53 H53B 109.5 .
O10 C53 H53C 109.5 .
H53A C53 H53C 109.5 .
H53B C53 H53C 109.5 .
O11 C54 C55 127.1(3) .
O11 C54 C57 114.6(3) .
C55 C54 C57 118.3(3) .
C54 C55 C56 127.7(3) .
C54 C55 H55 116.1 .
C56 C55 H55 116.1 .
O12 C56 C55 126.8(3) .
O12 C56 C58 115.1(3) .
C55 C56 C58 118.2(3) .
C54 C57 H57A 109.5 .
C54 C57 H57B 109.5 .
H57A C57 H57B 109.5 .
C54 C57 H57C 109.5 .
H57A C57 H57C 109.5 .
H57B C57 H57C 109.5 .
C56 C58 H58A 109.5 .
C56 C58 H58B 109.5 .
H58A C58 H58B 109.5 .
C56 C58 H58C 109.5 .
H58A C58 H58C 109.5 .
H58B C58 H58C 109.5 .
Cl1 C59 Cl2 111.2(2) .
Cl1 C59 H59A 109.4 .
Cl2 C59 H59A 109.4 .
Cl1 C59 H59B 109.4 .
Cl2 C59 H59B 109.4 .
H59A C59 H59B 108.0 .
Cl3A C60A Cl4A 114.4(6) .
Cl3A C60A H60A 108.7 .
Cl4A C60A H60A 108.7 .
Cl3A C60A H60B 108.7 .
Cl4A C60A H60B 108.7 .
H60A C60A H60B 107.6 .
Cl3B C60B Cl4B 114.7(5) .
Cl3B C60B H60C 108.6 .
Cl4B C60B H60C 108.6 .
Cl3B C60B H60D 108.6 .
Cl4B C60B H60D 108.6 .
H60C C60B H60D 107.6 .
C60B Cl4B Cl4B 167.6(5) 5_676

loop_
_geom_bond_atom_site_label_1
_geom_bond_atom_site_label_2
_geom_bond_distance
_geom_bond_site_symmetry_2
Ir1 C13 1.980(3) .
Ir1 C10 1.994(3) .
Ir1 N1 2.041(3) .
Ir1 N4 2.043(3) .
Ir1 O5 2.144(2) .
Ir1 O6 2.156(2) .
O1 C7 1.373(4) .
O1 C11 1.443(4) .
O2 C8 1.358(4) .
O2 C12 1.443(4) .
O3 C15 1.364(4) .
O3 C23 1.440(4) .
O4 C16 1.365(4) .
O4 C24 1.439(4) .
O5 C25 1.281(4) .
O6 C27 1.283(4) .
N1 C1 1.349(4) .
N1 C5 1.372(4) .
N2 C7 1.328(4) .
N2 C8 1.331(4) .
N3 C16 1.327(4) .
N3 C15 1.337(4) .
N4 C22 1.350(4) .
N4 C18 1.372(4) .
C1 C2 1.378(5) .
C1 H1 0.9500 .
C2 C3 1.391(5) .
C2 H2 0.9500 .
C3 C4 1.380(5) .
C3 H3 0.9500 .
C4 C5 1.399(4) .
C4 H4 0.9500 .
C5 C6 1.459(4) .
C6 C7 1.399(4) .
C6 C10 1.432(4) .
C8 C9 1.395(4) .
C9 C10 1.383(4) .
C9 H9 0.9500 .
C11 H11A 0.9800 .
C11 H11B 0.9800 .
C11 H11C 0.9800 .
C12 H12A 0.9800 .
C12 H12B 0.9800 .
C12 H12C 0.9800 .
C13 C14 1.398(4) .
C13 C17 1.425(4) .
C14 C15 1.385(4) .
C14 H14 0.9500 .
C16 C17 1.401(4) .
C17 C18 1.465(4) .
C18 C19 1.401(4) .
C19 C20 1.378(5) .
C19 H19 0.9500 .
C20 C21 1.387(5) .
C20 H20 0.9500 .
C21 C22 1.378(4) .
C21 H21 0.9500 .
C22 H22 0.9500 .
C23 H23A 0.9800 .
C23 H23B 0.9800 .
C23 H23C 0.9800 .
C24 H24A 0.9800 .
C24 H24B 0.9800 .
C24 H24C 0.9800 .
C25 C26 1.396(5) .
C25 C28 1.503(4) .
C26 C27 1.401(5) .
C26 H26 0.9500 .
C27 C29 1.506(5) .
C28 H28A 0.9800 .
C28 H28B 0.9800 .
C28 H28C 0.9800 .
C29 H29A 0.9800 .
C29 H29B 0.9800 .
C29 H29C 0.9800 .
Ir2 C42 1.982(3) .
Ir2 C39 1.982(3) .
Ir2 N8 2.036(2) .
Ir2 N5 2.038(3) .
Ir2 O12 2.142(2) .
Ir2 O11 2.151(2) .
O7 C36 1.362(4) .
O7 C40 1.446(4) .
O8 C37 1.369(4) .
O8 C41 1.439(4) .
O9 C44 1.369(4) .
O9 C52 1.441(4) .
O10 C45 1.367(4) .
O10 C53 1.445(4) .
O11 C54 1.280(4) .
O12 C56 1.281(4) .
N5 C30 1.347(4) .
N5 C34 1.370(4) .
N6 C37 1.330(4) .
N6 C36 1.335(4) .
N7 C44 1.324(4) .
N7 C45 1.333(4) .
N8 C51 1.349(4) .
N8 C47 1.374(4) .
C30 C31 1.378(4) .
C30 H30 0.9500 .
C31 C32 1.384(5) .
C31 H31 0.9500 .
C32 C33 1.383(5) .
C32 H32 0.9500 .
C33 C34 1.403(4) .
C33 H33 0.9500 .
C34 C35 1.458(4) .
C35 C36 1.398(4) .
C35 C39 1.429(4) .
C37 C38 1.392(4) .
C38 C39 1.390(4) .
C38 H38 0.9500 .
C40 H40A 0.9800 .
C40 H40B 0.9800 .
C40 H40C 0.9800 .
C41 H41A 0.9800 .
C41 H41B 0.9800 .
C41 H41C 0.9800 .
C42 C43 1.398(4) .
C42 C46 1.426(4) .
C43 C44 1.392(4) .
C43 H43 0.9500 .
C45 C46 1.396(4) .
C46 C47 1.462(4) .
C47 C48 1.400(4) .
C48 C49 1.384(5) .
C48 H48 0.9500 .
C49 C50 1.383(5) .
C49 H49 0.9500 .
C50 C51 1.380(4) .
C50 H50 0.9500 .
C51 H51 0.9500 .
C52 H52A 0.9800 .
C52 H52B 0.9800 .
C52 H52C 0.9800 .
C53 H53A 0.9800 .
C53 H53B 0.9800 .
C53 H53C 0.9800 .
C54 C55 1.397(5) .
C54 C57 1.510(5) .
C55 C56 1.398(5) .
C55 H55 0.9500 .
C56 C58 1.502(5) .
C57 H57A 0.9800 .
C57 H57B 0.9800 .
C57 H57C 0.9800 .
C58 H58A 0.9800 .
C58 H58B 0.9800 .
C58 H58C 0.9800 .
C59 Cl1 1.766(4) .
C59 Cl2 1.770(4) .
C59 H59A 0.9900 .
C59 H59B 0.9900 .
C60A Cl3A 1.722(9) .
C60A Cl4A 1.725(8) .
C60A H60A 0.9900 .
C60A H60B 0.9900 .
C60B Cl3B 1.707(8) .
C60B Cl4B 1.737(8) .
C60B H60C 0.9900 .
C60B H60D 0.9900 .
Cl4B Cl4B 2.008(5) 5_676

loop_
_geom_torsion_atom_site_label_1
_geom_torsion_atom_site_label_2
_geom_torsion_atom_site_label_3
_geom_torsion_atom_site_label_4
_geom_torsion
_geom_torsion_site_symmetry_4
C13 Ir1 O5 C25 176.4(2) .
N1 Ir1 O5 C25 -89.4(2) .
N4 Ir1 O5 C25 95.4(2) .
O6 Ir1 O5 C25 1.2(2) .
C10 Ir1 O6 C27 174.9(2) .
N1 Ir1 O6 C27 94.2(2) .
N4 Ir1 O6 C27 -87.5(2) .
O5 Ir1 O6 C27 -0.2(2) .
C13 Ir1 N1 C1 92.7(3) .
C10 Ir1 N1 C1 -177.1(3) .
O5 Ir1 N1 C1 2.9(3) .
O6 Ir1 N1 C1 -85.4(3) .
C13 Ir1 N1 C5 -84.2(2) .
C10 Ir1 N1 C5 6.1(2) .
O5 Ir1 N1 C5 -173.9(2) .
O6 Ir1 N1 C5 97.7(2) .
C13 Ir1 N4 C22 -177.6(3) .
C10 Ir1 N4 C22 92.6(3) .
O5 Ir1 N4 C22 -87.8(3) .
O6 Ir1 N4 C22 0.3(3) .
C13 Ir1 N4 C18 -0.4(2) .
C10 Ir1 N4 C18 -90.2(2) .
O5 Ir1 N4 C18 89.4(2) .
O6 Ir1 N4 C18 177.5(2) .
C5 N1 C1 C2 0.5(5) .
Ir1 N1 C1 C2 -176.3(3) .
N1 C1 C2 C3 0.8(6) .
C1 C2 C3 C4 -1.2(6) .
C2 C3 C4 C5 0.3(6) .
C1 N1 C5 C4 -1.3(5) .
Ir1 N1 C5 C4 175.6(2) .
C1 N1 C5 C6 176.9(3) .
Ir1 N1 C5 C6 -6.1(3) .
C3 C4 C5 N1 0.9(5) .
C3 C4 C5 C6 -177.0(3) .
N1 C5 C6 C7 -169.8(3) .
C4 C5 C6 C7 8.2(5) .
N1 C5 C6 C10 2.2(4) .
C4 C5 C6 C10 -179.7(3) .
C8 N2 C7 O1 -179.7(3) .
C8 N2 C7 C6 0.9(5) .
C11 O1 C7 N2 -6.7(4) .
C11 O1 C7 C6 172.8(3) .
C10 C6 C7 N2 -0.4(5) .
C5 C6 C7 N2 171.4(3) .
C10 C6 C7 O1 -179.9(3) .
C5 C6 C7 O1 -8.0(5) .
C7 N2 C8 O2 179.5(3) .
C7 N2 C8 C9 -0.4(5) .
C12 O2 C8 N2 0.4(4) .
C12 O2 C8 C9 -179.7(3) .
N2 C8 C9 C10 -0.6(5) .
O2 C8 C9 C10 179.5(3) .
C8 C9 C10 C6 1.0(4) .
C8 C9 C10 Ir1 -174.4(2) .
C7 C6 C10 C9 -0.5(4) .
C5 C6 C10 C9 -173.3(3) .
C7 C6 C10 Ir1 175.5(2) .
C5 C6 C10 Ir1 2.7(3) .
C13 Ir1 C10 C9 -94.8(3) .
N1 Ir1 C10 C9 171.0(3) .
N4 Ir1 C10 C9 -13.8(3) .
O6 Ir1 C10 C9 80.6(3) .
C13 Ir1 C10 C6 89.6(2) .
N1 Ir1 C10 C6 -4.6(2) .
N4 Ir1 C10 C6 170.6(2) .
O6 Ir1 C10 C6 -95.0(2) .
C10 Ir1 C13 C14 -87.4(3) .
N1 Ir1 C13 C14 -6.7(3) .
N4 Ir1 C13 C14 175.2(3) .
O5 Ir1 C13 C14 87.7(3) .
C10 Ir1 C13 C17 98.3(2) .
N1 Ir1 C13 C17 179.0(2) .
N4 Ir1 C13 C17 0.9(2) .
O5 Ir1 C13 C17 -86.6(2) .
C17 C13 C14 C15 3.8(4) .
Ir1 C13 C14 C15 -170.3(2) .
C16 N3 C15 O3 -176.4(3) .
C16 N3 C15 C14 2.4(5) .
C23 O3 C15 N3 11.2(4) .
C23 O3 C15 C14 -167.7(3) .
C13 C14 C15 N3 -5.6(5) .
C13 C14 C15 O3 173.2(3) .
C15 N3 C16 O4 -177.7(3) .
C15 N3 C16 C17 2.5(5) .
C24 O4 C16 N3 1.8(4) .
C24 O4 C16 C17 -178.4(3) .
N3 C16 C17 C13 -3.8(5) .
O4 C16 C17 C13 176.4(3) .
N3 C16 C17 C18 172.4(3) .
O4 C16 C17 C18 -7.4(5) .
C14 C13 C17 C16 0.4(4) .
Ir1 C13 C17 C16 175.3(2) .
C14 C13 C17 C18 -176.2(3) .
Ir1 C13 C17 C18 -1.3(4) .
C22 N4 C18 C19 -1.0(5) .
Ir1 N4 C18 C19 -178.3(2) .
C22 N4 C18 C17 177.1(3) .
Ir1 N4 C18 C17 -0.2(3) .
C16 C17 C18 N4 -175.3(3) .
C13 C17 C18 N4 1.0(4) .
C16 C17 C18 C19 2.6(6) .
C13 C17 C18 C19 178.9(3) .
N4 C18 C19 C20 1.8(5) .
C17 C18 C19 C20 -176.0(3) .
C18 C19 C20 C21 -1.1(5) .
C19 C20 C21 C22 -0.4(5) .
C18 N4 C22 C21 -0.5(5) .
Ir1 N4 C22 C21 176.5(2) .
C20 C21 C22 N4 1.2(5) .
Ir1 O5 C25 C26 -0.7(4) .
Ir1 O5 C25 C28 178.5(2) .
O5 C25 C26 C27 -1.4(6) .
C28 C25 C26 C27 179.5(3) .
Ir1 O6 C27 C26 -1.4(4) .
Ir1 O6 C27 C29 177.2(2) .
C25 C26 C27 O6 2.6(6) .
C25 C26 C27 C29 -175.9(3) .
C42 Ir2 O11 C54 169.5(2) .
N8 Ir2 O11 C54 88.9(2) .
N5 Ir2 O11 C54 -92.7(2) .
O12 Ir2 O11 C54 -6.0(2) .
C39 Ir2 O12 C56 -179.0(2) .
N8 Ir2 O12 C56 -82.0(2) .
N5 Ir2 O12 C56 100.2(2) .
O11 Ir2 O12 C56 4.9(2) .
C42 Ir2 N5 C30 91.7(3) .
C39 Ir2 N5 C30 -178.7(3) .
O12 Ir2 N5 C30 -88.5(3) .
O11 Ir2 N5 C30 -0.4(3) .
C42 Ir2 N5 C34 -90.5(2) .
C39 Ir2 N5 C34 -0.9(2) .
O12 Ir2 N5 C34 89.3(2) .
O11 Ir2 N5 C34 177.3(2) .
C42 Ir2 N8 C51 179.5(3) .
C39 Ir2 N8 C51 89.8(3) .
O12 Ir2 N8 C51 -0.5(3) .
O11 Ir2 N8 C51 -88.5(2) .
C42 Ir2 N8 C47 -3.2(2) .
C39 Ir2 N8 C47 -93.0(2) .
O12 Ir2 N8 C47 176.8(2) .
O11 Ir2 N8 C47 88.7(2) .
C34 N5 C30 C31 -0.9(5) .
Ir2 N5 C30 C31 176.8(2) .
N5 C30 C31 C32 1.6(5) .
C30 C31 C32 C33 -0.7(5) .
C31 C32 C33 C34 -0.7(5) .
C30 N5 C34 C33 -0.6(4) .
Ir2 N5 C34 C33 -178.4(2) .
C30 N5 C34 C35 177.6(3) .
Ir2 N5 C34 C35 -0.2(3) .
C32 C33 C34 N5 1.4(5) .
C32 C33 C34 C35 -176.5(3) .
N5 C34 C35 C36 -175.2(3) .
C33 C34 C35 C36 2.8(5) .
N5 C34 C35 C39 1.8(4) .
C33 C34 C35 C39 179.8(3) .
C37 N6 C36 O7 -177.7(3) .
C37 N6 C36 C35 2.9(5) .
C40 O7 C36 N6 1.8(4) .
C40 O7 C36 C35 -178.7(3) .
C39 C35 C36 N6 -3.3(5) .
C34 C35 C36 N6 173.6(3) .
C39 C35 C36 O7 177.3(3) .
C34 C35 C36 O7 -5.8(5) .
C36 N6 C37 O8 -177.5(3) .
C36 N6 C37 C38 1.5(5) .
C41 O8 C37 N6 14.5(4) .
C41 O8 C37 C38 -164.6(3) .
N6 C37 C38 C39 -5.2(5) .
O8 C37 C38 C39 173.8(3) .
C37 C38 C39 C35 4.5(4) .
C37 C38 C39 Ir2 -170.2(2) .
C36 C35 C39 C38 -0.6(4) .
C34 C35 C39 C38 -177.9(3) .
C36 C35 C39 Ir2 174.7(2) .
C34 C35 C39 Ir2 -2.5(4) .
C42 Ir2 C39 C38 -85.8(3) .
N8 Ir2 C39 C38 -5.0(3) .
N5 Ir2 C39 C38 176.6(3) .
O12 Ir2 C39 C38 89.8(3) .
C42 Ir2 C39 C35 99.4(2) .
N8 Ir2 C39 C35 -179.8(2) .
N5 Ir2 C39 C35 1.8(2) .
O12 Ir2 C39 C35 -85.0(2) .
C39 Ir2 C42 C43 -79.8(3) .
N8 Ir2 C42 C43 -176.7(3) .
N5 Ir2 C42 C43 1.1(3) .
O11 Ir2 C42 C43 96.6(3) .
C39 Ir2 C42 C46 100.1(2) .
N8 Ir2 C42 C46 3.2(2) .
N5 Ir2 C42 C46 -179.0(2) .
O11 Ir2 C42 C46 -83.6(2) .
C46 C42 C43 C44 1.4(4) .
Ir2 C42 C43 C44 -178.7(2) .
C45 N7 C44 O9 177.8(3) .
C45 N7 C44 C43 -2.7(5) .
C52 O9 C44 N7 4.1(4) .
C52 O9 C44 C43 -175.5(3) .
C42 C43 C44 N7 1.8(5) .
C42 C43 C44 O9 -178.6(3) .
C44 N7 C45 O10 -179.9(3) .
C44 N7 C45 C46 0.2(5) .
C53 O10 C45 N7 6.7(4) .
C53 O10 C45 C46 -173.4(3) .
N7 C45 C46 C42 2.8(5) .
O10 C45 C46 C42 -177.0(3) .
N7 C45 C46 C47 -177.8(3) .
O10 C45 C46 C47 2.4(5) .
C43 C42 C46 C45 -3.5(4) .
Ir2 C42 C46 C45 176.6(2) .
C43 C42 C46 C47 177.0(3) .
Ir2 C42 C46 C47 -2.8(4) .
C51 N8 C47 C48 -0.1(4) .
Ir2 N8 C47 C48 -177.5(2) .
C51 N8 C47 C46 179.8(3) .
Ir2 N8 C47 C46 2.5(3) .
C45 C46 C47 N8 -179.2(3) .
C42 C46 C47 N8 0.2(4) .
C45 C46 C47 C48 0.8(5) .
C42 C46 C47 C48 -179.8(3) .
N8 C47 C48 C49 1.3(5) .
C46 C47 C48 C49 -178.7(3) .
C47 C48 C49 C50 -1.7(5) .
C48 C49 C50 C51 0.9(5) .
C47 N8 C51 C50 -0.6(5) .
Ir2 N8 C51 C50 176.5(2) .
C49 C50 C51 N8 0.2(5) .
Ir2 O11 C54 C55 3.4(4) .
Ir2 O11 C54 C57 -178.5(2) .
O11 C54 C55 C56 3.3(5) .
C57 C54 C55 C56 -174.7(3) .
Ir2 O12 C56 C55 -1.0(4) .
Ir2 O12 C56 C58 179.5(2) .
C54 C55 C56 O12 -4.7(5) .
C54 C55 C56 C58 174.8(3) .
Cl3B C60B Cl4B Cl4B -121.9(14) 5_676
